data_7019445
loop_
_publ_author_name
'Li, Wenbo'
'Xue, Mingqiang'
'Xu, Fan'
'Tu, Jing'
'Zhang, Yong'
'Shen, Qi'

_publ_section_title
;
 Synthesis, characterization of bridged bis(amidinate) lanthanide amides
 and their application as catalysts for addition of amines to nitriles for
 monosubstituted N-arylamidines.
;
_journal_issue 27
_journal_name_full 'Dalton transactions (Cambridge, England : 2003)'
_journal_page_first 8252
_journal_page_last 8260
_journal_paper_doi 10.1039/c2dt30400g
_journal_volume 41
_journal_year 2012
_chemical_formula_moiety 'C51 H66 N7 O2 Si2 Yb, 2(0.5(C7 H8))'
_chemical_formula_sum 'C58 H74 N7 O2 Si2 Yb'
_chemical_formula_weight 1130.46
_chemical_name_systematic
;
?
;
_space_group_IT_number 14
_symmetry_cell_setting monoclinic
_symmetry_Int_Tables_number 14
_symmetry_space_group_name_Hall '-P 2ybc'
_symmetry_space_group_name_H-M 'P 1 21/c 1'
_atom_sites_solution_hydrogens geom
_atom_sites_solution_primary direct
_atom_sites_solution_secondary difmap
_audit_creation_method SHELXL-97
_cell_angle_alpha 90.00
_cell_angle_beta 97.886(2)
_cell_angle_gamma 90.00
_cell_formula_units_Z 4
_cell_length_a 12.8432(9)
_cell_length_b 20.1542(13)
_cell_length_c 22.7598(15)
_cell_measurement_reflns_used 24983
_cell_measurement_temperature 223(2)
_cell_measurement_theta_max 27.5
_cell_measurement_theta_min 3.0
_cell_volume 5835.5(7)
_computing_cell_refinement CrystalClear
_computing_data_collection CrystalClear
_computing_data_reduction CrystalStructure
_computing_structure_refinement 'SHELXL-97 (Sheldrick, 1997)'
_computing_structure_solution 'SHELXS-97 (Sheldrick, 1990)'
_diffrn_ambient_temperature 223(2)
_diffrn_detector_area_resol_mean 14.63
_diffrn_measured_fraction_theta_full 0.996
_diffrn_measured_fraction_theta_max 0.996
_diffrn_measurement_device_type 'Rigaku Saturn'
_diffrn_measurement_method \w
_diffrn_radiation_monochromator graphite
_diffrn_radiation_source 'fine-focus sealed tube'
_diffrn_radiation_type MoK\a
_diffrn_radiation_wavelength 0.71075
_diffrn_reflns_av_R_equivalents 0.0707
_diffrn_reflns_av_sigmaI/netI 0.0896
_diffrn_reflns_limit_h_max 15
_diffrn_reflns_limit_h_min -13
_diffrn_reflns_limit_k_max 22
_diffrn_reflns_limit_k_min -24
_diffrn_reflns_limit_l_max 27
_diffrn_reflns_limit_l_min -21
_diffrn_reflns_number 29811
_diffrn_reflns_theta_full 25.50
_diffrn_reflns_theta_max 25.50
_diffrn_reflns_theta_min 3.02
_exptl_absorpt_coefficient_mu 1.689
_exptl_absorpt_correction_T_max 0.780
_exptl_absorpt_correction_T_min 0.497
_exptl_absorpt_correction_type multi-scan
_exptl_absorpt_process_details 'Jacobson, R. (1998) Private communication'
_exptl_crystal_colour colorless
_exptl_crystal_density_diffrn 1.287
_exptl_crystal_density_method 'not measured'
_exptl_crystal_description block
_exptl_crystal_F_000 2340
_exptl_crystal_size_max 0.30
_exptl_crystal_size_mid 0.18
_exptl_crystal_size_min 0.15
_refine_diff_density_max 0.719
_refine_diff_density_min -0.946
_refine_diff_density_rms 0.097
_refine_ls_extinction_method none
_refine_ls_goodness_of_fit_ref 1.187
_refine_ls_hydrogen_treatment constr
_refine_ls_matrix_type full
_refine_ls_number_parameters 607
_refine_ls_number_reflns 10830
_refine_ls_number_restraints 21
_refine_ls_restrained_S_all 1.195
_refine_ls_R_factor_all 0.0971
_refine_ls_R_factor_gt 0.0742
_refine_ls_shift/su_max 0.001
_refine_ls_shift/su_mean 0.000
_refine_ls_structure_factor_coef Fsqd
_refine_ls_weighting_details 'calc w=1/[\s^2^(Fo^2^)+(0.0431P)^2^+5.9940P] where P=(Fo^2^+2Fc^2^)/3'
_refine_ls_weighting_scheme calc
_refine_ls_wR_factor_gt 0.1404
_refine_ls_wR_factor_ref 0.1505
_reflns_number_gt 8632
_reflns_number_total 10830
_reflns_threshold_expression >2sigma(I)
_cod_data_source_file c2dt30400g.txt
_cod_data_source_block shelxl10
_cod_original_sg_symbol_H-M 'P 21/c'
_cod_database_code 7019445

loop_
_symmetry_equiv_pos_as_xyz
'x, y, z'
'-x, y+1/2, -z+1/2'
'-x, -y, -z'
'x, -y-1/2, z-1/2'

loop_
_atom_site_label
_atom_site_type_symbol
_atom_site_fract_x
_atom_site_fract_y
_atom_site_fract_z
_atom_site_U_iso_or_equiv
_atom_site_adp_type
_atom_site_occupancy
_atom_site_symmetry_multiplicity
_atom_site_calc_flag
_atom_site_refinement_flags
_atom_site_disorder_assembly
_atom_site_disorder_group
Yb1 Yb 0.46821(2) 0.203522(14) 0.316058(14) 0.04118(12) Uani 1 1 d . A .
Si1 Si 0.76774(18) 0.17142(12) 0.35552(11) 0.0566(6) Uani 1 1 d . . .
Si2 Si 0.2478(2) 0.08255(11) 0.26039(11) 0.0619(6) Uani 1 1 d D . .
O1 O 0.6209(5) 0.0871(3) 0.4935(3) 0.0670(16) Uani 1 1 d . A .
O2 O 0.4916(5) 0.0157(3) 0.1297(3) 0.0761(17) Uani 1 1 d . . .
N1 N 0.6571(5) 0.2188(3) 0.3351(3) 0.0510(16) Uani 1 1 d . . .
N2 N 0.5492(5) 0.3021(3) 0.3018(3) 0.0559(17) Uani 1 1 d . . .
N3 N 0.3031(5) 0.1594(3) 0.2688(3) 0.0467(15) Uani 1 1 d . A .
N4 N 0.3458(5) 0.2661(3) 0.2584(3) 0.0499(16) Uani 1 1 d . A .
N5 N 0.4244(4) 0.2173(3) 0.4121(2) 0.0366(13) Uani 1 1 d . A .
N6 N 0.4814(5) 0.1179(3) 0.3860(3) 0.0503(16) Uani 1 1 d . A .
H6 H 0.4985 0.0763 0.3842 0.060 Uiso 1 1 calc R . .
N7 N 0.5299(6) 0.1455(4) 0.2300(3) 0.0648(19) Uani 1 1 d . . .
C1 C 0.6450(6) 0.2788(4) 0.3100(3) 0.0467(18) Uani 1 1 d . . .
C2 C 0.2814(6) 0.2170(4) 0.2406(3) 0.0444(17) Uani 1 1 d . . .
C3 C 0.5214(6) 0.3655(4) 0.2709(4) 0.056(2) Uani 1 1 d . . .
H3A H 0.5385 0.3630 0.2304 0.067 Uiso 1 1 calc R . .
H3B H 0.5629 0.4014 0.2915 0.067 Uiso 1 1 calc R . .
C4 C 0.4066(6) 0.3805(4) 0.2692(4) 0.058(2) Uani 1 1 d . A .
H4A H 0.3932 0.4254 0.2534 0.069 Uiso 1 1 calc R . .
H4B H 0.3896 0.3801 0.3098 0.069 Uiso 1 1 calc R . .
C5 C 0.3339(6) 0.3328(3) 0.2322(4) 0.057(2) Uani 1 1 d . . .
H5A H 0.2609 0.3476 0.2308 0.068 Uiso 1 1 calc R A .
H5B H 0.3509 0.3317 0.1915 0.068 Uiso 1 1 calc R . .
C6 C 0.7350(6) 0.3171(4) 0.2895(4) 0.0505(19) Uani 1 1 d . . .
C7 C 0.8060(6) 0.3485(4) 0.3313(4) 0.066(2) Uani 1 1 d . . .
H7 H 0.7978 0.3473 0.3717 0.079 Uiso 1 1 calc R . .
C8 C 0.8902(7) 0.3821(4) 0.3124(6) 0.084(3) Uani 1 1 d . . .
H8 H 0.9395 0.4036 0.3403 0.101 Uiso 1 1 calc R . .
C9 C 0.9018(8) 0.3840(5) 0.2536(7) 0.088(3) Uani 1 1 d . . .
H9 H 0.9594 0.4065 0.2415 0.106 Uiso 1 1 calc R . .
C10 C 0.8304(9) 0.3536(5) 0.2122(5) 0.087(3) Uani 1 1 d . . .
H10 H 0.8385 0.3555 0.1718 0.105 Uiso 1 1 calc R . .
C11 C 0.7449(7) 0.3194(4) 0.2302(4) 0.068(2) Uani 1 1 d . . .
H11 H 0.6952 0.2984 0.2021 0.081 Uiso 1 1 calc R . .
C12 C 0.1891(6) 0.2265(3) 0.1927(3) 0.0453(18) Uani 1 1 d . A .
C13 C 0.0880(7) 0.2263(4) 0.2061(4) 0.061(2) Uani 1 1 d . . .
H13 H 0.0755 0.2197 0.2454 0.073 Uiso 1 1 calc R A .
C14 C 0.0039(8) 0.2359(5) 0.1610(5) 0.083(3) Uani 1 1 d . A .
H14 H -0.0653 0.2363 0.1701 0.100 Uiso 1 1 calc R . .
C15 C 0.0222(9) 0.2447(5) 0.1040(5) 0.084(3) Uani 1 1 d . . .
H15 H -0.0344 0.2514 0.0737 0.101 Uiso 1 1 calc R A .
C16 C 0.1225(9) 0.2438(5) 0.0907(4) 0.080(3) Uani 1 1 d . A .
H16 H 0.1345 0.2494 0.0511 0.096 Uiso 1 1 calc R . .
C17 C 0.2066(7) 0.2347(4) 0.1345(3) 0.055(2) Uani 1 1 d . . .
H17 H 0.2755 0.2341 0.1250 0.066 Uiso 1 1 calc R A .
C18 C 0.8747(7) 0.1821(5) 0.3076(4) 0.080(3) Uani 1 1 d . . .
H18A H 0.8448 0.1791 0.2661 0.120 Uiso 1 1 calc R . .
H18B H 0.9270 0.1475 0.3167 0.120 Uiso 1 1 calc R . .
H18C H 0.9076 0.2251 0.3152 0.120 Uiso 1 1 calc R . .
C19 C 0.7273(7) 0.0828(4) 0.3517(4) 0.074(3) Uani 1 1 d . . .
H19A H 0.6734 0.0756 0.3770 0.110 Uiso 1 1 calc R . .
H19B H 0.7877 0.0550 0.3650 0.110 Uiso 1 1 calc R . .
H19C H 0.6998 0.0715 0.3111 0.110 Uiso 1 1 calc R . .
C20 C 0.8275(8) 0.1901(4) 0.4333(4) 0.075(3) Uani 1 1 d . . .
H20A H 0.8498 0.2361 0.4361 0.113 Uiso 1 1 calc R . .
H20B H 0.8877 0.1615 0.4443 0.113 Uiso 1 1 calc R . .
H20C H 0.7759 0.1824 0.4600 0.113 Uiso 1 1 calc R . .
C21 C 0.1247(18) 0.0734(10) 0.2106(12) 0.108(4) Uani 0.50 1 d P A 1
H21A H 0.0789 0.1106 0.2159 0.163 Uiso 0.50 1 calc PR A 1
H21B H 0.0907 0.0324 0.2195 0.163 Uiso 0.50 1 calc PR A 1
H21C H 0.1391 0.0725 0.1699 0.163 Uiso 0.50 1 calc PR A 1
C21' C 0.2011(19) 0.0620(10) 0.1805(11) 0.108(4) Uani 0.50 1 d P A 2
H21D H 0.1640 0.0998 0.1613 0.163 Uiso 0.50 1 calc PR A 2
H21E H 0.1542 0.0241 0.1784 0.163 Uiso 0.50 1 calc PR A 2
H21F H 0.2611 0.0515 0.1605 0.163 Uiso 0.50 1 calc PR A 2
C22 C 0.1948(18) 0.0683(11) 0.3338(8) 0.108(4) Uani 0.50 1 d PD A 1
H22A H 0.2530 0.0645 0.3656 0.163 Uiso 0.50 1 calc PR A 1
H22B H 0.1537 0.0277 0.3314 0.163 Uiso 0.50 1 calc PR A 1
H22C H 0.1506 0.1054 0.3417 0.163 Uiso 0.50 1 calc PR A 1
C22' C 0.1407(15) 0.0701(11) 0.3037(10) 0.108(4) Uani 0.50 1 d PD A 2
H22D H 0.1470 0.1017 0.3362 0.163 Uiso 0.50 1 calc PR A 2
H22E H 0.1438 0.0253 0.3195 0.163 Uiso 0.50 1 calc PR A 2
H22F H 0.0741 0.0767 0.2787 0.163 Uiso 0.50 1 calc PR A 2
C23 C 0.351(3) 0.0197(18) 0.264(2) 0.108(4) Uani 0.50 1 d PD A 1
H23A H 0.3686 0.0115 0.2251 0.163 Uiso 0.50 1 calc PR A 1
H23B H 0.3255 -0.0211 0.2803 0.163 Uiso 0.50 1 calc PR A 1
H23C H 0.4123 0.0351 0.2902 0.163 Uiso 0.50 1 calc PR A 1
C23' C 0.351(3) 0.0202(18) 0.280(2) 0.108(4) Uani 0.50 1 d PD A 2
H23D H 0.4156 0.0348 0.2660 0.163 Uiso 0.50 1 calc PR A 2
H23E H 0.3293 -0.0218 0.2613 0.163 Uiso 0.50 1 calc PR A 2
H23F H 0.3636 0.0147 0.3226 0.163 Uiso 0.50 1 calc PR A 2
C24 C 0.3983(6) 0.2663(3) 0.4527(3) 0.0417(16) Uani 1 1 d . . .
C25 C 0.2972(6) 0.2943(3) 0.4428(3) 0.0460(18) Uani 1 1 d . . .
C26 C 0.2715(6) 0.3423(4) 0.4829(4) 0.055(2) Uani 1 1 d . . .
H26 H 0.2035 0.3606 0.4776 0.066 Uiso 1 1 calc R . .
C27 C 0.3424(7) 0.3634(4) 0.5297(4) 0.060(2) Uani 1 1 d . . .
H27 H 0.3229 0.3953 0.5562 0.072 Uiso 1 1 calc R . .
C28 C 0.4416(7) 0.3377(4) 0.5373(4) 0.062(2) Uani 1 1 d . . .
H28 H 0.4905 0.3531 0.5689 0.074 Uiso 1 1 calc R . .
C29 C 0.4727(6) 0.2893(3) 0.4995(3) 0.0501(19) Uani 1 1 d . . .
C30 C 0.2162(6) 0.2732(4) 0.3920(3) 0.055(2) Uani 1 1 d . . .
H30 H 0.2527 0.2463 0.3647 0.065 Uiso 1 1 calc R . .
C31 C 0.1303(9) 0.2299(7) 0.4123(6) 0.127(5) Uani 1 1 d . . .
H31A H 0.1595 0.1871 0.4251 0.191 Uiso 1 1 calc R . .
H31B H 0.0741 0.2238 0.3796 0.191 Uiso 1 1 calc R . .
H31C H 0.1026 0.2514 0.4450 0.191 Uiso 1 1 calc R . .
C32 C 0.1665(8) 0.3312(5) 0.3573(4) 0.087(3) Uani 1 1 d . . .
H32A H 0.1254 0.3567 0.3820 0.130 Uiso 1 1 calc R . .
H32B H 0.1210 0.3152 0.3227 0.130 Uiso 1 1 calc R . .
H32C H 0.2209 0.3592 0.3449 0.130 Uiso 1 1 calc R . .
C33 C 0.5867(6) 0.2664(4) 0.5092(4) 0.054(2) Uani 1 1 d . . .
H33 H 0.5919 0.2274 0.4833 0.065 Uiso 1 1 calc R . .
C34 C 0.6231(8) 0.2442(4) 0.5730(4) 0.077(3) Uani 1 1 d . . .
H34A H 0.6270 0.2824 0.5991 0.115 Uiso 1 1 calc R . .
H34B H 0.6920 0.2238 0.5753 0.115 Uiso 1 1 calc R . .
H34C H 0.5735 0.2124 0.5850 0.115 Uiso 1 1 calc R . .
C35 C 0.6568(6) 0.3198(4) 0.4893(4) 0.070(3) Uani 1 1 d . . .
H35A H 0.6324 0.3314 0.4484 0.106 Uiso 1 1 calc R . .
H35B H 0.7284 0.3035 0.4926 0.106 Uiso 1 1 calc R . .
H35C H 0.6544 0.3587 0.5142 0.106 Uiso 1 1 calc R . .
C36 C 0.4541(6) 0.1548(3) 0.4290(3) 0.0440(17) Uani 1 1 d . . .
C37 C 0.4483(6) 0.1275(3) 0.4899(3) 0.0491(19) Uani 1 1 d . A .
C38 C 0.5330(7) 0.0917(4) 0.5204(4) 0.058(2) Uani 1 1 d . . .
C39 C 0.5243(9) 0.0639(4) 0.5755(4) 0.073(3) Uani 1 1 d . A .
H39 H 0.5808 0.0401 0.5961 0.088 Uiso 1 1 calc R . .
C40 C 0.4329(10) 0.0714(4) 0.5994(4) 0.084(3) Uani 1 1 d . . .
H40 H 0.4272 0.0520 0.6364 0.101 Uiso 1 1 calc R A .
C41 C 0.3487(9) 0.1066(5) 0.5708(4) 0.082(3) Uani 1 1 d . A .
H41 H 0.2866 0.1114 0.5880 0.098 Uiso 1 1 calc R . .
C42 C 0.3574(7) 0.1348(4) 0.5163(4) 0.061(2) Uani 1 1 d . . .
H42 H 0.3008 0.1594 0.4966 0.074 Uiso 1 1 calc R A .
C43 C 0.7079(7) 0.0490(5) 0.5231(4) 0.087(3) Uani 1 1 d . . .
H43A H 0.7355 0.0706 0.5601 0.131 Uiso 1 1 calc R A .
H43B H 0.7627 0.0461 0.4978 0.131 Uiso 1 1 calc R . .
H43C H 0.6840 0.0048 0.5313 0.131 Uiso 1 1 calc R . .
C44 C 0.5733(7) 0.1144(4) 0.1991(4) 0.059(2) Uani 1 1 d . . .
C45 C 0.6391(9) 0.0781(5) 0.1622(4) 0.0833(13) Uani 1 1 d . . .
C46 C 0.5977(9) 0.0275(5) 0.1271(4) 0.0833(13) Uani 1 1 d . . .
C47 C 0.6545(8) -0.0072(5) 0.0917(4) 0.0833(13) Uani 1 1 d . . .
H47 H 0.6251 -0.0421 0.0674 0.100 Uiso 1 1 calc R . .
C48 C 0.7596(8) 0.0119(5) 0.0933(4) 0.0833(13) Uani 1 1 d . . .
H48 H 0.8018 -0.0113 0.0696 0.100 Uiso 1 1 calc R . .
C49 C 0.8049(9) 0.0644(5) 0.1289(4) 0.0833(13) Uani 1 1 d . . .
H49 H 0.8752 0.0773 0.1287 0.100 Uiso 1 1 calc R . .
C50 C 0.7426(8) 0.0950(5) 0.1631(4) 0.0833(13) Uani 1 1 d . . .
H50 H 0.7709 0.1292 0.1886 0.100 Uiso 1 1 calc R . .
C51 C 0.4470(10) -0.0372(5) 0.0914(5) 0.109(4) Uani 1 1 d . . .
H51A H 0.4487 -0.0249 0.0503 0.163 Uiso 1 1 calc R . .
H51B H 0.3749 -0.0448 0.0978 0.163 Uiso 1 1 calc R . .
H51C H 0.4876 -0.0774 0.1003 0.163 Uiso 1 1 calc R . .
C52 C -0.0197(15) 1.0455(9) 0.9966(9) 0.073(5) Uiso 0.50 1 d PD . .
C53 C -0.073(2) 0.9946(12) 0.9617(13) 0.094(10) Uiso 0.50 1 d PD . .
C54 C -0.0338(17) 0.9289(11) 0.9665(9) 0.083(6) Uiso 0.50 1 d PD . .
C55 C 0.058(2) 0.9106(15) 1.0052(13) 0.102(9) Uiso 0.50 1 d PD . .
C56 C 0.109(2) 0.9624(12) 1.0400(12) 0.117(9) Uiso 0.50 1 d PD . .
C57 C 0.0672(17) 1.0275(13) 1.0360(10) 0.068(7) Uiso 0.50 1 d PD . .
C58 C -0.061(3) 1.1154(12) 0.9902(16) 0.130(13) Uiso 0.50 1 d PD . .
C59 C 1.011(4) 1.0237(19) 0.5607(13) 0.169(14) Uiso 0.50 1 d PD . .
C60 C 1.030(3) 1.0432(16) 0.5039(15) 0.169(14) Uiso 0.50 1 d PD . .
C61 C 1.002(3) 1.0043(13) 0.4533(13) 0.124(10) Uiso 0.50 1 d PD . .
C62 C 0.967(2) 0.9367(11) 0.4409(10) 0.096(7) Uiso 0.50 1 d PD . .
C63 C 0.939(3) 0.9194(15) 0.4963(12) 0.180(15) Uiso 0.50 1 d PD . .
C64 C 0.961(2) 0.9592(13) 0.5505(10) 0.116(9) Uiso 0.50 1 d PD . .
C65 C 1.0455(18) 1.0641(11) 0.6167(10) 0.104(7) Uiso 0.50 1 d PD . .

loop_
_atom_site_aniso_label
_atom_site_aniso_U_11
_atom_site_aniso_U_22
_atom_site_aniso_U_33
_atom_site_aniso_U_23
_atom_site_aniso_U_13
_atom_site_aniso_U_12
Yb1 0.0467(2) 0.04040(19) 0.0369(2) -0.00014(14) 0.00763(14) 0.00137(15)
Si1 0.0488(13) 0.0591(14) 0.0621(15) 0.0027(11) 0.0081(11) 0.0074(11)
Si2 0.0659(15) 0.0484(13) 0.0688(17) 0.0073(11) 0.0000(13) -0.0082(12)
O1 0.064(4) 0.067(4) 0.068(4) 0.014(3) 0.002(3) 0.011(3)
O2 0.104(5) 0.059(4) 0.064(4) -0.005(3) 0.006(4) -0.004(4)
N1 0.055(4) 0.048(4) 0.049(4) 0.008(3) 0.008(3) 0.007(3)
N2 0.051(4) 0.055(4) 0.062(4) 0.006(3) 0.009(3) 0.001(3)
N3 0.062(4) 0.038(3) 0.039(3) 0.002(3) 0.003(3) -0.005(3)
N4 0.058(4) 0.039(3) 0.050(4) 0.005(3) -0.001(3) 0.001(3)
N5 0.046(3) 0.034(3) 0.031(3) -0.002(2) 0.011(3) 0.003(3)
N6 0.070(4) 0.034(3) 0.047(4) -0.010(3) 0.008(3) 0.004(3)
N7 0.078(5) 0.069(5) 0.050(4) -0.005(4) 0.017(4) 0.003(4)
C1 0.043(4) 0.056(5) 0.043(4) -0.005(4) 0.010(3) -0.004(4)
C2 0.050(4) 0.050(4) 0.035(4) -0.004(3) 0.012(3) 0.004(4)
C3 0.070(5) 0.043(4) 0.056(5) 0.006(4) 0.014(4) 0.008(4)
C4 0.058(5) 0.039(4) 0.073(6) -0.003(4) 0.000(4) 0.008(4)
C5 0.061(5) 0.042(4) 0.066(6) 0.006(4) 0.000(4) 0.007(4)
C6 0.053(5) 0.045(4) 0.055(5) 0.004(4) 0.015(4) -0.006(4)
C7 0.054(5) 0.052(5) 0.091(7) -0.004(5) 0.011(5) 0.001(4)
C8 0.053(6) 0.053(6) 0.144(11) 0.006(6) 0.009(6) 0.001(5)
C9 0.064(6) 0.067(7) 0.141(11) 0.026(7) 0.042(7) -0.003(5)
C10 0.102(8) 0.083(7) 0.090(8) 0.027(6) 0.061(7) 0.021(7)
C11 0.074(6) 0.065(5) 0.070(6) 0.010(5) 0.032(5) 0.010(5)
C12 0.051(5) 0.041(4) 0.045(5) -0.001(3) 0.011(4) 0.004(3)
C13 0.062(5) 0.067(5) 0.055(5) -0.011(4) 0.012(4) -0.004(4)
C14 0.065(6) 0.089(7) 0.090(8) -0.027(6) -0.009(6) 0.011(5)
C15 0.086(8) 0.071(7) 0.083(8) -0.009(6) -0.033(6) 0.015(6)
C16 0.110(9) 0.080(7) 0.042(5) 0.006(5) -0.018(6) -0.005(6)
C17 0.064(5) 0.058(5) 0.042(5) 0.000(4) 0.006(4) 0.000(4)
C18 0.054(5) 0.095(7) 0.094(8) -0.005(6) 0.025(5) 0.004(5)
C19 0.062(6) 0.052(5) 0.108(8) 0.006(5) 0.014(5) 0.015(4)
C20 0.084(7) 0.077(6) 0.062(6) 0.003(5) -0.003(5) 0.022(5)
C21 0.110(7) 0.053(4) 0.156(12) -0.011(6) -0.005(7) -0.018(5)
C21' 0.110(7) 0.053(4) 0.156(12) -0.011(6) -0.005(7) -0.018(5)
C22 0.110(7) 0.053(4) 0.156(12) -0.011(6) -0.005(7) -0.018(5)
C22' 0.110(7) 0.053(4) 0.156(12) -0.011(6) -0.005(7) -0.018(5)
C23 0.110(7) 0.053(4) 0.156(12) -0.011(6) -0.005(7) -0.018(5)
C23' 0.110(7) 0.053(4) 0.156(12) -0.011(6) -0.005(7) -0.018(5)
C24 0.046(4) 0.041(4) 0.037(4) -0.002(3) 0.002(3) -0.003(3)
C25 0.051(4) 0.042(4) 0.046(5) 0.003(3) 0.009(4) -0.002(4)
C26 0.060(5) 0.052(5) 0.057(5) -0.015(4) 0.021(4) 0.002(4)
C27 0.076(6) 0.055(5) 0.053(5) -0.021(4) 0.019(5) -0.003(5)
C28 0.071(6) 0.060(5) 0.052(5) -0.013(4) 0.000(4) -0.004(5)
C29 0.061(5) 0.041(4) 0.050(5) 0.001(4) 0.014(4) -0.008(4)
C30 0.051(5) 0.064(5) 0.047(5) -0.012(4) 0.001(4) 0.006(4)
C31 0.108(9) 0.155(12) 0.109(10) 0.014(9) -0.021(8) -0.068(9)
C32 0.081(7) 0.103(8) 0.071(7) -0.008(6) -0.010(5) 0.015(6)
C33 0.057(5) 0.041(4) 0.062(5) -0.002(4) -0.001(4) 0.003(4)
C34 0.098(7) 0.053(5) 0.068(6) 0.001(4) -0.023(5) 0.009(5)
C35 0.053(5) 0.048(5) 0.108(8) -0.006(5) 0.003(5) -0.002(4)
C36 0.049(4) 0.040(4) 0.043(4) 0.003(3) 0.011(3) -0.006(4)
C37 0.069(5) 0.040(4) 0.040(4) 0.002(3) 0.014(4) -0.006(4)
C38 0.082(6) 0.036(4) 0.052(5) 0.004(4) 0.002(5) -0.006(4)
C39 0.120(9) 0.052(5) 0.045(5) 0.003(4) 0.003(5) 0.009(5)
C40 0.159(11) 0.045(5) 0.052(6) 0.011(4) 0.026(7) -0.003(6)
C41 0.115(8) 0.073(6) 0.066(6) 0.005(5) 0.047(6) -0.010(6)
C42 0.084(6) 0.046(4) 0.057(5) 0.001(4) 0.023(5) -0.007(4)
C43 0.084(7) 0.078(7) 0.093(8) 0.014(6) -0.011(6) 0.024(6)
C44 0.077(6) 0.053(5) 0.046(5) -0.001(4) 0.013(4) 0.005(5)
C45 0.102(3) 0.084(3) 0.068(3) -0.001(2) 0.024(3) 0.021(3)
C46 0.102(3) 0.084(3) 0.068(3) -0.001(2) 0.024(3) 0.021(3)
C47 0.102(3) 0.084(3) 0.068(3) -0.001(2) 0.024(3) 0.021(3)
C48 0.102(3) 0.084(3) 0.068(3) -0.001(2) 0.024(3) 0.021(3)
C49 0.102(3) 0.084(3) 0.068(3) -0.001(2) 0.024(3) 0.021(3)
C50 0.102(3) 0.084(3) 0.068(3) -0.001(2) 0.024(3) 0.021(3)
C51 0.152(11) 0.079(7) 0.083(8) -0.015(6) -0.026(7) -0.015(7)

loop_
_atom_type_symbol
_atom_type_description
_atom_type_scat_dispersion_real
_atom_type_scat_dispersion_imag
_atom_type_scat_source
C C 0.0033 0.0016 'International Tables Vol C Tables 4.2.6.8 and 6.1.1.4'
H H 0.0000 0.0000 'International Tables Vol C Tables 4.2.6.8 and 6.1.1.4'
N N 0.0061 0.0033 'International Tables Vol C Tables 4.2.6.8 and 6.1.1.4'
O O 0.0106 0.0060 'International Tables Vol C Tables 4.2.6.8 and 6.1.1.4'
Yb Yb -0.3850 5.5486 'International Tables Vol C Tables 4.2.6.8 and 6.1.1.4'
Si Si 0.0817 0.0704 'International Tables Vol C Tables 4.2.6.8 and 6.1.1.4'

loop_
_geom_angle_atom_site_label_1
_geom_angle_atom_site_label_2
_geom_angle_atom_site_label_3
_geom_angle
_geom_angle_site_symmetry_1
_geom_angle_site_symmetry_3
N4 Yb1 N2 74.3(2) . .
N4 Yb1 N6 141.1(2) . .
N2 Yb1 N6 138.3(2) . .
N4 Yb1 N5 103.6(2) . .
N2 Yb1 N5 101.6(2) . .
N6 Yb1 N5 57.14(18) . .
N4 Yb1 N3 56.9(2) . .
N2 Yb1 N3 130.2(2) . .
N6 Yb1 N3 90.5(2) . .
N5 Yb1 N3 98.63(19) . .
N4 Yb1 N1 128.7(2) . .
N2 Yb1 N1 56.8(2) . .
N6 Yb1 N1 89.7(2) . .
N5 Yb1 N1 100.4(2) . .
N3 Yb1 N1 157.4(2) . .
N4 Yb1 N7 94.3(2) . .
N2 Yb1 N7 95.5(2) . .
N6 Yb1 N7 100.8(2) . .
N5 Yb1 N7 157.9(2) . .
N3 Yb1 N7 80.4(2) . .
N1 Yb1 N7 77.4(2) . .
N4 Yb1 C1 100.0(2) . .
N2 Yb1 C1 28.2(2) . .
N6 Yb1 C1 117.3(2) . .
N5 Yb1 C1 106.7(2) . .
N3 Yb1 C1 149.6(2) . .
N1 Yb1 C1 29.11(19) . .
N7 Yb1 C1 82.3(2) . .
N4 Yb1 C2 28.3(2) . .
N2 Yb1 C2 101.5(2) . .
N6 Yb1 C2 118.1(2) . .
N5 Yb1 C2 105.53(19) . .
N3 Yb1 C2 28.89(19) . .
N1 Yb1 C2 149.3(2) . .
N7 Yb1 C2 84.3(2) . .
C1 Yb1 C2 124.5(2) . .
N4 Yb1 C36 126.8(2) . .
N2 Yb1 C36 121.8(2) . .
N6 Yb1 C36 28.09(19) . .
N5 Yb1 C36 29.14(18) . .
N3 Yb1 C36 96.7(2) . .
N1 Yb1 C36 94.0(2) . .
N7 Yb1 C36 128.8(2) . .
C1 Yb1 C36 113.6(2) . .
C2 Yb1 C36 116.6(2) . .
N1 Si1 C19 107.8(4) . .
N1 Si1 C20 111.1(4) . .
C19 Si1 C20 108.3(4) . .
N1 Si1 C18 114.9(4) . .
C19 Si1 C18 107.7(4) . .
C20 Si1 C18 106.8(5) . .
N3 Si2 C23 109.8(15) . .
N3 Si2 C22' 113.5(7) . .
C23 Si2 C22' 118.2(18) . .
N3 Si2 C21 118.3(7) . .
C23 Si2 C21 121.4(15) . .
C22' Si2 C21 70.6(11) . .
N3 Si2 C23' 108.6(15) . .
C23 Si2 C23' 11(3) . .
C22' Si2 C23' 110.5(17) . .
C21 Si2 C23' 128.1(15) . .
N3 Si2 C21' 112.4(7) . .
C23 Si2 C21' 91.7(15) . .
C22' Si2 C21' 109.3(11) . .
C21 Si2 C21' 40.8(9) . .
C23' Si2 C21' 101.9(15) . .
N3 Si2 C22 103.4(7) . .
C23 Si2 C22 101.1(17) . .
C22' Si2 C22 28.0(9) . .
C21 Si2 C22 98.4(11) . .
C23' Si2 C22 91.1(17) . .
C21' Si2 C22 135.0(10) . .
C38 O1 C43 117.6(7) . .
C46 O2 C51 114.2(8) . .
C1 N1 Si1 131.3(5) . .
C1 N1 Yb1 89.0(4) . .
Si1 N1 Yb1 138.3(3) . .
C1 N2 C3 122.8(7) . .
C1 N2 Yb1 96.0(5) . .
C3 N2 Yb1 137.2(5) . .
C2 N3 Si2 132.8(5) . .
C2 N3 Yb1 90.4(4) . .
Si2 N3 Yb1 135.4(3) . .
C2 N4 C5 122.4(6) . .
C2 N4 Yb1 96.6(4) . .
C5 N4 Yb1 139.8(5) . .
C36 N5 C24 122.9(6) . .
C36 N5 Yb1 93.4(4) . .
C24 N5 Yb1 142.6(4) . .
C36 N6 Yb1 95.0(4) . .
C36 N6 H6 132.5 . .
Yb1 N6 H6 132.5 . .
C44 N7 Yb1 166.5(7) . .
N2 C1 N1 116.0(7) . .
N2 C1 C6 121.0(7) . .
N1 C1 C6 122.9(7) . .
N2 C1 Yb1 55.8(4) . .
N1 C1 Yb1 61.9(4) . .
C6 C1 Yb1 165.1(5) . .
N4 C2 N3 115.1(7) . .
N4 C2 C12 121.6(6) . .
N3 C2 C12 123.3(7) . .
N4 C2 Yb1 55.1(4) . .
N3 C2 Yb1 60.7(4) . .
C12 C2 Yb1 171.8(5) . .
N2 C3 C4 111.1(6) . .
N2 C3 H3A 109.4 . .
C4 C3 H3A 109.4 . .
N2 C3 H3B 109.4 . .
C4 C3 H3B 109.4 . .
H3A C3 H3B 108.0 . .
C3 C4 C5 114.6(7) . .
C3 C4 H4A 108.6 . .
C5 C4 H4A 108.6 . .
C3 C4 H4B 108.6 . .
C5 C4 H4B 108.6 . .
H4A C4 H4B 107.6 . .
N4 C5 C4 109.4(6) . .
N4 C5 H5A 109.8 . .
C4 C5 H5A 109.8 . .
N4 C5 H5B 109.8 . .
C4 C5 H5B 109.8 . .
H5A C5 H5B 108.2 . .
C11 C6 C7 121.3(8) . .
C11 C6 C1 119.8(7) . .
C7 C6 C1 118.9(7) . .
C6 C7 C8 118.6(9) . .
C6 C7 H7 120.7 . .
C8 C7 H7 120.7 . .
C9 C8 C7 120.7(10) . .
C9 C8 H8 119.7 . .
C7 C8 H8 119.7 . .
C8 C9 C10 120.6(9) . .
C8 C9 H9 119.7 . .
C10 C9 H9 119.7 . .
C9 C10 C11 119.8(10) . .
C9 C10 H10 120.1 . .
C11 C10 H10 120.1 . .
C6 C11 C10 119.0(10) . .
C6 C11 H11 120.5 . .
C10 C11 H11 120.5 . .
C13 C12 C17 119.7(8) . .
C13 C12 C2 120.7(7) . .
C17 C12 C2 119.5(7) . .
C12 C13 C14 119.7(9) . .
C12 C13 H13 120.2 . .
C14 C13 H13 120.2 . .
C15 C14 C13 120.1(10) . .
C15 C14 H14 120.0 . .
C13 C14 H14 120.0 . .
C14 C15 C16 120.1(9) . .
C14 C15 H15 119.9 . .
C16 C15 H15 119.9 . .
C15 C16 C17 120.7(9) . .
C15 C16 H16 119.6 . .
C17 C16 H16 119.6 . .
C16 C17 C12 119.7(8) . .
C16 C17 H17 120.2 . .
C12 C17 H17 120.2 . .
Si1 C18 H18A 109.5 . .
Si1 C18 H18B 109.5 . .
H18A C18 H18B 109.5 . .
Si1 C18 H18C 109.5 . .
H18A C18 H18C 109.5 . .
H18B C18 H18C 109.5 . .
Si1 C19 H19A 109.5 . .
Si1 C19 H19B 109.5 . .
H19A C19 H19B 109.5 . .
Si1 C19 H19C 109.5 . .
H19A C19 H19C 109.5 . .
H19B C19 H19C 109.5 . .
Si1 C20 H20A 109.5 . .
Si1 C20 H20B 109.5 . .
H20A C20 H20B 109.5 . .
Si1 C20 H20C 109.5 . .
H20A C20 H20C 109.5 . .
H20B C20 H20C 109.5 . .
Si2 C21 H21A 109.5 . .
Si2 C21 H21B 109.5 . .
Si2 C21 H21C 109.5 . .
Si2 C21' H21D 109.5 . .
Si2 C21' H21E 109.5 . .
H21D C21' H21E 109.5 . .
Si2 C21' H21F 109.5 . .
H21D C21' H21F 109.5 . .
H21E C21' H21F 109.5 . .
Si2 C22 H22A 109.5 . .
Si2 C22 H22B 109.5 . .
Si2 C22 H22C 109.5 . .
Si2 C22' H22D 109.5 . .
Si2 C22' H22E 109.5 . .
H22D C22' H22E 109.5 . .
Si2 C22' H22F 109.5 . .
H22D C22' H22F 109.5 . .
H22E C22' H22F 109.5 . .
Si2 C23 H23A 109.5 . .
Si2 C23 H23B 109.5 . .
Si2 C23 H23C 109.5 . .
Si2 C23' H23D 109.5 . .
Si2 C23' H23E 109.5 . .
H23D C23' H23E 109.5 . .
Si2 C23' H23F 109.5 . .
H23D C23' H23F 109.5 . .
H23E C23' H23F 109.5 . .
C25 C24 C29 120.4(7) . .
C25 C24 N5 117.9(6) . .
C29 C24 N5 121.6(6) . .
C26 C25 C24 117.9(7) . .
C26 C25 C30 119.7(7) . .
C24 C25 C30 122.4(6) . .
C27 C26 C25 122.0(8) . .
C27 C26 H26 119.0 . .
C25 C26 H26 119.0 . .
C28 C27 C26 119.4(7) . .
C28 C27 H27 120.3 . .
C26 C27 H27 120.3 . .
C27 C28 C29 121.9(8) . .
C27 C28 H28 119.0 . .
C29 C28 H28 119.0 . .
C28 C29 C24 118.3(7) . .
C28 C29 C33 118.3(7) . .
C24 C29 C33 123.3(7) . .
C32 C30 C25 112.5(7) . .
C32 C30 C31 109.3(8) . .
C25 C30 C31 112.4(7) . .
C32 C30 H30 107.5 . .
C25 C30 H30 107.5 . .
C31 C30 H30 107.5 . .
C30 C31 H31A 109.5 . .
C30 C31 H31B 109.5 . .
H31A C31 H31B 109.5 . .
C30 C31 H31C 109.5 . .
H31A C31 H31C 109.5 . .
H31B C31 H31C 109.5 . .
C30 C32 H32A 109.5 . .
C30 C32 H32B 109.5 . .
H32A C32 H32B 109.5 . .
C30 C32 H32C 109.5 . .
H32A C32 H32C 109.5 . .
H32B C32 H32C 109.5 . .
C35 C33 C29 110.0(6) . .
C35 C33 C34 112.0(7) . .
C29 C33 C34 112.8(7) . .
C35 C33 H33 107.2 . .
C29 C33 H33 107.2 . .
C34 C33 H33 107.2 . .
C33 C34 H34A 109.5 . .
C33 C34 H34B 109.5 . .
H34A C34 H34B 109.5 . .
C33 C34 H34C 109.5 . .
H34A C34 H34C 109.5 . .
H34B C34 H34C 109.5 . .
C33 C35 H35A 109.5 . .
C33 C35 H35B 109.5 . .
H35A C35 H35B 109.5 . .
C33 C35 H35C 109.5 . .
H35A C35 H35C 109.5 . .
H35B C35 H35C 109.5 . .
N6 C36 N5 114.1(6) . .
N6 C36 C37 122.1(6) . .
N5 C36 C37 123.6(6) . .
N6 C36 Yb1 56.9(4) . .
N5 C36 Yb1 57.4(3) . .
C37 C36 Yb1 178.8(5) . .
C42 C37 C38 118.7(7) . .
C42 C37 C36 120.6(7) . .
C38 C37 C36 120.7(7) . .
O1 C38 C39 123.5(8) . .
O1 C38 C37 116.5(7) . .
C39 C38 C37 119.9(9) . .
C40 C39 C38 119.5(9) . .
C40 C39 H39 120.2 . .
C38 C39 H39 120.2 . .
C39 C40 C41 121.9(9) . .
C39 C40 H40 119.0 . .
C41 C40 H40 119.0 . .
C40 C41 C42 118.7(9) . .
C40 C41 H41 120.6 . .
C42 C41 H41 120.6 . .
C41 C42 C37 121.2(9) . .
C41 C42 H42 119.4 . .
C37 C42 H42 119.4 . .
O1 C43 H43A 109.5 . .
O1 C43 H43B 109.5 . .
H43A C43 H43B 109.5 . .
O1 C43 H43C 109.5 . .
H43A C43 H43C 109.5 . .
H43B C43 H43C 109.5 . .
N7 C44 C45 173.9(10) . .
C46 C45 C50 119.7(10) . .
C46 C45 C44 120.1(10) . .
C50 C45 C44 120.2(10) . .
C47 C46 C45 122.6(11) . .
C47 C46 O2 123.2(10) . .
C45 C46 O2 114.1(9) . .
C46 C47 C48 116.0(11) . .
C46 C47 H47 122.0 . .
C48 C47 H47 122.0 . .
C47 C48 C49 122.9(10) . .
C47 C48 H48 118.5 . .
C49 C48 H48 118.5 . .
C50 C49 C48 116.6(10) . .
C50 C49 H49 121.7 . .
C48 C49 H49 121.7 . .
C49 C50 C45 122.1(11) . .
C49 C50 H50 118.9 . .
C45 C50 H50 118.9 . .
O2 C51 H51A 109.5 . .
O2 C51 H51B 109.5 . .
H51A C51 H51B 109.5 . .
O2 C51 H51C 109.5 . .
H51A C51 H51C 109.5 . .
H51B C51 H51C 109.5 . .
C55 C52 C54 82.8(19) 3_577 3_577
C55 C52 C56 72.9(17) 3_577 3_577
C54 C52 C56 154(2) 3_577 3_577
C55 C52 C57 127(2) 3_577 .
C54 C52 C57 44.3(11) 3_577 .
C56 C52 C57 157.8(17) 3_577 .
C55 C52 C53 115(2) 3_577 .
C54 C52 C53 160.6(18) 3_577 .
C56 C52 C53 41.8(11) 3_577 .
C57 C52 C53 117.3(16) . .
C55 C52 C58 9(3) 3_577 .
C54 C52 C58 79(2) 3_577 .
C56 C52 C58 78(2) 3_577 .
C57 C52 C58 124(2) . .
C53 C52 C58 119(2) . .
C55 C52 C53 140(3) 3_577 3_577
C54 C52 C53 58.4(14) 3_577 3_577
C56 C52 C53 143(2) 3_577 3_577
C57 C52 C53 14.6(13) . 3_577
C53 C52 C53 102.9(18) . 3_577
C58 C52 C53 138(2) . 3_577
C55 C52 C57 126(2) 3_577 3_577
C54 C52 C57 148.4(19) 3_577 3_577
C56 C52 C57 53.4(12) 3_577 3_577
C57 C52 C57 105.2(15) . 3_577
C53 C52 C57 12.2(13) . 3_577
C58 C52 C57 131(2) . 3_577
C53 C52 C57 90.8(13) 3_577 3_577
C55 C52 C52 166(3) 3_577 3_577
C54 C52 C52 104.6(18) 3_577 3_577
C56 C52 C52 97.6(17) 3_577 3_577
C57 C52 C52 60.8(14) . 3_577
C53 C52 C52 56.5(15) . 3_577
C58 C52 C52 175(2) . 3_577
C53 C52 C52 46.4(9) 3_577 3_577
C57 C52 C52 44.4(8) 3_577 3_577
C57 C53 C56 160(8) 3_577 3_577
C57 C53 C52 126(6) 3_577 .
C56 C53 C52 65(2) 3_577 .
C57 C53 C54 12(5) 3_577 .
C56 C53 C54 172(4) 3_577 .
C52 C53 C54 120(2) . .
C57 C53 C52 50(5) 3_577 3_577
C56 C53 C52 140(3) 3_577 3_577
C52 C53 C52 77.1(18) . 3_577
C54 C53 C52 43.0(12) . 3_577
C57 C54 C52 81.4(19) 3_577 3_577
C57 C54 C53 6(3) 3_577 .
C52 C54 C53 78.6(19) 3_577 .
C57 C54 C55 126(3) 3_577 .
C52 C54 C55 45.0(15) 3_577 .
C53 C54 C55 123(2) . .
C57 C54 C58 141(3) 3_577 3_577
C52 C54 C58 59.9(16) 3_577 3_577
C53 C54 C58 139(2) . 3_577
C55 C54 C58 16.5(18) . 3_577
C58 C55 C52 152(8) 3_577 3_577
C58 C55 C56 127(6) 3_577 .
C52 C55 C56 64(2) 3_577 .
C58 C55 C54 114(6) 3_577 .
C52 C55 C54 52.2(17) 3_577 .
C56 C55 C54 116(3) . .
C53 C56 C52 74(2) 3_577 3_577
C53 C56 C55 117(3) 3_577 .
C52 C56 C55 43.2(15) 3_577 .
C53 C56 C57 6(3) 3_577 .
C52 C56 C57 77.6(18) 3_577 .
C55 C56 C57 120(2) . .
C53 C56 C58 129(3) 3_577 3_577
C52 C56 C58 55.6(15) 3_577 3_577
C55 C56 C58 13.9(17) . 3_577
C57 C56 C58 133(2) . 3_577
C53 C57 C54 162(8) 3_577 3_577
C53 C57 C52 116(6) 3_577 .
C54 C57 C52 54.3(17) 3_577 .
C53 C57 C56 14(6) 3_577 .
C54 C57 C56 176(3) 3_577 .
C52 C57 C56 123(2) . .
C53 C57 C52 41(5) 3_577 3_577
C54 C57 C52 128(2) 3_577 3_577
C52 C57 C52 74.8(15) . 3_577
C56 C57 C52 49.0(14) . 3_577
C55 C58 C52 18(5) 3_577 .
C55 C58 C54 49(5) 3_577 3_577
C52 C58 C54 40.6(12) . 3_577
C55 C58 C56 40(5) 3_577 3_577
C52 C58 C56 46.7(14) . 3_577
C54 C58 C56 86.7(15) 3_577 3_577
C61 C59 C62 148(6) 3_776 3_776
C61 C59 C60 82(4) 3_776 .
C62 C59 C60 66(3) 3_776 .
C61 C59 C64 23(4) 3_776 .
C62 C59 C64 168(4) 3_776 .
C60 C59 C64 103(2) . .
C61 C59 C65 153(6) 3_776 .
C62 C59 C65 58(2) 3_776 .
C60 C59 C65 123(3) . .
C64 C59 C65 133(3) . .
C61 C59 C63 106(4) 3_776 3_776
C62 C59 C63 42(2) 3_776 3_776
C60 C59 C63 24.4(16) . 3_776
C64 C59 C63 127.8(18) . 3_776
C65 C59 C63 99(2) . 3_776
C61 C59 C60 18(4) 3_776 3_776
C62 C59 C60 131(4) 3_776 3_776
C60 C59 C60 65(2) . 3_776
C64 C59 C60 38.7(12) . 3_776
C65 C59 C60 170(3) . 3_776
C63 C59 C60 89(2) 3_776 3_776
C63 C60 C64 85(3) 3_776 3_776
C63 C60 C62 77(3) 3_776 3_776
C64 C60 C62 162(3) 3_776 3_776
C63 C60 C61 124(3) 3_776 .
C64 C60 C61 38.7(14) 3_776 .
C62 C60 C61 159(3) 3_776 .
C63 C60 C59 113(3) 3_776 .
C64 C60 C59 161(3) 3_776 .
C62 C60 C59 36.4(15) 3_776 .
C61 C60 C59 123(2) . .
C63 C60 C61 139(4) 3_776 3_776
C64 C60 C61 135(3) 3_776 3_776
C62 C60 C61 63(2) 3_776 3_776
C61 C60 C61 97(3) . 3_776
C59 C60 C61 26.4(15) . 3_776
C63 C60 C60 172(5) 3_776 3_776
C64 C60 C60 88(2) 3_776 3_776
C62 C60 C60 110(3) 3_776 3_776
C61 C60 C60 49.8(18) . 3_776
C59 C60 C60 73.2(19) . 3_776
C61 C60 C60 47.0(15) 3_776 3_776
C63 C60 C59 131(4) 3_776 3_776
C64 C60 C59 46.2(15) 3_776 3_776
C62 C60 C59 151(3) 3_776 3_776
C61 C60 C59 8.3(16) . 3_776
C59 C60 C59 115(2) . 3_776
C61 C60 C59 89(2) 3_776 3_776
C60 C60 C59 42.0(10) 3_776 3_776
C59 C61 C64 140(6) 3_776 3_776
C59 C61 C60 154(5) 3_776 .
C64 C61 C60 62(3) 3_776 .
C59 C61 C62 18(4) 3_776 .
C64 C61 C62 156(4) 3_776 .
C60 C61 C62 136(2) . .
C59 C61 C60 72(3) 3_776 3_776
C64 C61 C60 144(5) 3_776 3_776
C60 C61 C60 83(3) . 3_776
C62 C61 C60 53.6(17) . 3_776
C59 C61 C63 170(8) 3_776 3_776
C64 C61 C63 42(2) 3_776 3_776
C60 C61 C63 20.8(14) . 3_776
C62 C61 C63 156(2) . 3_776
C60 C61 C63 104(3) 3_776 3_776
C59 C62 C65 88(2) 3_776 3_776
C59 C62 C60 77(3) 3_776 3_776
C65 C62 C60 162(3) 3_776 3_776
C59 C62 C63 114(3) 3_776 .
C65 C62 C63 154(3) 3_776 .
C60 C62 C63 36.6(18) 3_776 .
C59 C62 C61 14(3) 3_776 .
C65 C62 C61 101(2) 3_776 .
C60 C62 C61 63.5(17) 3_776 .
C63 C62 C61 100(2) . .
C60 C63 C62 66(3) 3_776 .
C60 C63 C64 59(3) 3_776 .
C62 C63 C64 125(2) . .
C60 C63 C59 42(2) 3_776 3_776
C62 C63 C59 24.2(12) . 3_776
C64 C63 C59 101.5(19) . 3_776
C60 C63 C61 35(2) 3_776 3_776
C62 C63 C61 102(2) . 3_776
C64 C63 C61 23.8(13) . 3_776
C59 C63 C61 77.9(15) 3_776 3_776
C61 C64 C60 79(3) 3_776 3_776
C61 C64 C59 17(3) 3_776 .
C60 C64 C59 95(2) 3_776 .
C61 C64 C63 114(3) 3_776 .
C60 C64 C63 35.6(18) 3_776 .
C59 C64 C63 131(2) . .
C62 C65 C59 34.0(14) 3_776 .

loop_
_geom_bond_atom_site_label_1
_geom_bond_atom_site_label_2
_geom_bond_distance
_geom_bond_site_symmetry_2
Yb1 N4 2.284(6) .
Yb1 N2 2.287(6) .
Yb1 N6 2.337(6) .
Yb1 N5 2.348(5) .
Yb1 N3 2.412(6) .
Yb1 N1 2.425(6) .
Yb1 N7 2.500(7) .
Yb1 C1 2.750(7) .
Yb1 C2 2.765(7) .
Yb1 C36 2.780(7) .
Si1 N1 1.722(6) .
Si1 C19 1.859(8) .
Si1 C20 1.869(9) .
Si1 C18 1.881(9) .
Si2 N3 1.704(6) .
Si2 C23 1.822(17) .
Si2 C22' 1.817(16) .
Si2 C21 1.82(2) .
Si2 C23' 1.838(17) .
Si2 C21' 1.88(2) .
Si2 C22 1.910(16) .
O1 C38 1.360(10) .
O1 C43 1.444(9) .
O2 C46 1.392(12) .
O2 C51 1.445(10) .
N1 C1 1.338(9) .
N2 C1 1.306(9) .
N2 C3 1.477(9) .
N3 C2 1.336(9) .
N4 C2 1.318(9) .
N4 C5 1.470(9) .
N5 C36 1.356(8) .
N5 C24 1.424(8) .
N6 C36 1.314(8) .
N6 H6 0.8700 .
N7 C44 1.144(9) .
C1 C6 1.515(10) .
C2 C12 1.509(10) .
C3 C4 1.499(10) .
C3 H3A 0.9800 .
C3 H3B 0.9800 .
C4 C5 1.513(10) .
C4 H4A 0.9800 .
C4 H4B 0.9800 .
C5 H5A 0.9800 .
C5 H5B 0.9800 .
C6 C11 1.375(11) .
C6 C7 1.378(11) .
C7 C8 1.392(12) .
C7 H7 0.9400 .
C8 C9 1.367(14) .
C8 H8 0.9400 .
C9 C10 1.367(14) .
C9 H9 0.9400 .
C10 C11 1.404(12) .
C10 H10 0.9400 .
C11 H11 0.9400 .
C12 C13 1.374(10) .
C12 C17 1.383(10) .
C13 C14 1.397(12) .
C13 H13 0.9400 .
C14 C15 1.363(14) .
C14 H14 0.9400 .
C15 C16 1.363(13) .
C15 H15 0.9400 .
C16 C17 1.379(11) .
C16 H16 0.9400 .
C17 H17 0.9400 .
C18 H18A 0.9700 .
C18 H18B 0.9700 .
C18 H18C 0.9700 .
C19 H19A 0.9700 .
C19 H19B 0.9700 .
C19 H19C 0.9700 .
C20 H20A 0.9700 .
C20 H20B 0.9700 .
C20 H20C 0.9700 .
C21 H21A 0.9700 .
C21 H21B 0.9700 .
C21 H21C 0.9700 .
C21' H21D 0.9700 .
C21' H21E 0.9700 .
C21' H21F 0.9700 .
C22 H22A 0.9700 .
C22 H22B 0.9700 .
C22 H22C 0.9700 .
C22' H22D 0.9700 .
C22' H22E 0.9700 .
C22' H22F 0.9700 .
C23 H23A 0.9700 .
C23 H23B 0.9700 .
C23 H23C 0.9700 .
C23' H23D 0.9700 .
C23' H23E 0.9700 .
C23' H23F 0.9700 .
C24 C25 1.405(10) .
C24 C29 1.409(10) .
C25 C26 1.400(10) .
C25 C30 1.506(10) .
C26 C27 1.370(11) .
C26 H26 0.9400 .
C27 C28 1.364(11) .
C27 H27 0.9400 .
C28 C29 1.394(10) .
C28 H28 0.9400 .
C29 C33 1.522(10) .
C30 C32 1.504(12) .
C30 C31 1.527(12) .
C30 H30 0.9900 .
C31 H31A 0.9700 .
C31 H31B 0.9700 .
C31 H31C 0.9700 .
C32 H32A 0.9700 .
C32 H32B 0.9700 .
C32 H32C 0.9700 .
C33 C35 1.510(11) .
C33 C34 1.531(11) .
C33 H33 0.9900 .
C34 H34A 0.9700 .
C34 H34B 0.9700 .
C34 H34C 0.9700 .
C35 H35A 0.9700 .
C35 H35B 0.9700 .
C35 H35C 0.9700 .
C36 C37 1.504(9) .
C37 C42 1.391(10) .
C37 C38 1.406(11) .
C38 C39 1.392(11) .
C39 C40 1.368(13) .
C39 H39 0.9400 .
C40 C41 1.380(13) .
C40 H40 0.9400 .
C41 C42 1.383(11) .
C41 H41 0.9400 .
C42 H42 0.9400 .
C43 H43A 0.9700 .
C43 H43B 0.9700 .
C43 H43C 0.9700 .
C44 C45 1.465(12) .
C45 C46 1.360(13) .
C45 C50 1.370(13) .
C46 C47 1.354(12) .
C47 C48 1.399(13) .
C47 H47 0.9400 .
C48 C49 1.409(13) .
C48 H48 0.9400 .
C49 C50 1.342(12) .
C49 H49 0.9400 .
C50 H50 0.9400 .
C51 H51A 0.9700 .
C51 H51B 0.9700 .
C51 H51C 0.9700 .
C52 C55 1.01(3) 3_577
C52 C54 1.13(3) 3_577
C52 C56 1.33(3) 3_577
C52 C57 1.379(16) .
C52 C53 1.413(17) .
C52 C58 1.506(18) .
C52 C53 1.63(3) 3_577
C52 C57 1.72(3) 3_577
C52 C52 1.90(3) 3_577
C53 C57 0.45(3) 3_577
C53 C56 0.98(3) 3_577
C53 C54 1.414(18) .
C53 C52 1.63(3) 3_577
C54 C57 0.97(2) 3_577
C54 C52 1.13(3) 3_577
C54 C55 1.421(18) .
C54 C58 1.71(4) 3_577
C55 C58 0.53(4) 3_577
C55 C52 1.01(3) 3_577
C55 C56 1.414(18) .
C56 C53 0.98(3) 3_577
C56 C52 1.33(3) 3_577
C56 C57 1.416(18) .
C56 C58 1.78(4) 3_577
C57 C53 0.45(3) 3_577
C57 C54 0.97(2) 3_577
C57 C52 1.72(3) 3_577
C58 C55 0.53(4) 3_577
C58 C54 1.71(4) 3_577
C58 C56 1.78(4) 3_577
C59 C61 0.66(3) 3_776
C59 C62 0.85(3) 3_776
C59 C60 1.403(18) .
C59 C64 1.455(19) .
C59 C65 1.526(18) .
C59 C63 1.91(4) 3_776
C59 C60 2.01(4) 3_776
C60 C63 0.86(4) 3_776
C60 C64 1.26(4) 3_776
C60 C62 1.31(4) 3_776
C60 C61 1.398(18) .
C60 C61 1.46(4) 3_776
C60 C60 1.90(6) 3_776
C60 C59 2.01(4) 3_776
C61 C59 0.66(3) 3_776
C61 C64 0.89(3) 3_776
C61 C62 1.453(19) .
C61 C60 1.46(4) 3_776
C61 C63 2.01(4) 3_776
C62 C59 0.85(3) 3_776
C62 C65 1.30(3) 3_776
C62 C60 1.31(4) 3_776
C62 C63 1.400(18) .
C63 C60 0.86(4) 3_776
C63 C64 1.466(19) .
C63 C59 1.91(4) 3_776
C63 C61 2.01(4) 3_776
C64 C61 0.89(3) 3_776
C64 C60 1.26(4) 3_776
C65 C62 1.30(3) 3_776

loop_
_geom_torsion_atom_site_label_1
_geom_torsion_atom_site_label_2
_geom_torsion_atom_site_label_3
_geom_torsion_atom_site_label_4
_geom_torsion
_geom_torsion_site_symmetry_1
_geom_torsion_site_symmetry_4
C19 Si1 N1 C1 -152.1(7) . .
C20 Si1 N1 C1 89.5(8) . .
C18 Si1 N1 C1 -32.0(8) . .
C19 Si1 N1 Yb1 10.1(6) . .
C20 Si1 N1 Yb1 -108.4(6) . .
C18 Si1 N1 Yb1 130.2(5) . .
N4 Yb1 N1 C1 11.4(5) . .
N2 Yb1 N1 C1 -8.5(4) . .
N6 Yb1 N1 C1 -162.1(4) . .
N5 Yb1 N1 C1 -105.6(4) . .
N3 Yb1 N1 C1 107.3(6) . .
N7 Yb1 N1 C1 96.8(4) . .
C2 Yb1 N1 C1 41.9(6) . .
C36 Yb1 N1 C1 -134.3(4) . .
N4 Yb1 N1 Si1 -155.3(4) . .
N2 Yb1 N1 Si1 -175.2(6) . .
N6 Yb1 N1 Si1 31.2(5) . .
N5 Yb1 N1 Si1 87.7(5) . .
N3 Yb1 N1 Si1 -59.4(8) . .
N7 Yb1 N1 Si1 -69.9(5) . .
C1 Yb1 N1 Si1 -166.7(8) . .
C2 Yb1 N1 Si1 -124.8(5) . .
C36 Yb1 N1 Si1 59.0(5) . .
N4 Yb1 N2 C1 -155.3(5) . .
N6 Yb1 N2 C1 50.6(6) . .
N5 Yb1 N2 C1 103.7(5) . .
N3 Yb1 N2 C1 -144.3(4) . .
N1 Yb1 N2 C1 8.7(4) . .
N7 Yb1 N2 C1 -62.3(5) . .
C2 Yb1 N2 C1 -147.6(5) . .
C36 Yb1 N2 C1 80.8(5) . .
N4 Yb1 N2 C3 0.8(7) . .
N6 Yb1 N2 C3 -153.3(6) . .
N5 Yb1 N2 C3 -100.3(7) . .
N3 Yb1 N2 C3 11.7(9) . .
N1 Yb1 N2 C3 164.8(8) . .
N7 Yb1 N2 C3 93.8(7) . .
C1 Yb1 N2 C3 156.1(10) . .
C2 Yb1 N2 C3 8.4(8) . .
C36 Yb1 N2 C3 -123.1(7) . .
C23 Si2 N3 C2 136.3(17) . .
C22' Si2 N3 C2 -88.8(11) . .
C21 Si2 N3 C2 -9.1(13) . .
C23' Si2 N3 C2 147.8(17) . .
C21' Si2 N3 C2 35.9(11) . .
C22 Si2 N3 C2 -116.4(10) . .
C23 Si2 N3 Yb1 -25.8(16) . .
C22' Si2 N3 Yb1 109.0(9) . .
C21 Si2 N3 Yb1 -171.3(10) . .
C23' Si2 N3 Yb1 -14.3(16) . .
C21' Si2 N3 Yb1 -126.3(9) . .
C22 Si2 N3 Yb1 81.4(9) . .
N4 Yb1 N3 C2 5.9(4) . .
N2 Yb1 N3 C2 -6.7(5) . .
N6 Yb1 N3 C2 163.4(4) . .
N5 Yb1 N3 C2 106.6(4) . .
N1 Yb1 N3 C2 -106.2(6) . .
N7 Yb1 N3 C2 -95.7(4) . .
C1 Yb1 N3 C2 -39.7(6) . .
C36 Yb1 N3 C2 135.9(4) . .
N4 Yb1 N3 Si2 172.9(6) . .
N2 Yb1 N3 Si2 160.3(4) . .
N6 Yb1 N3 Si2 -29.6(5) . .
N5 Yb1 N3 Si2 -86.4(5) . .
N1 Yb1 N3 Si2 60.8(7) . .
N7 Yb1 N3 Si2 71.3(5) . .
C1 Yb1 N3 Si2 127.3(5) . .
C2 Yb1 N3 Si2 167.0(7) . .
C36 Yb1 N3 Si2 -57.0(5) . .
N2 Yb1 N4 C2 164.0(5) . .
N6 Yb1 N4 C2 -43.6(6) . .
N5 Yb1 N4 C2 -97.5(4) . .
N3 Yb1 N4 C2 -6.0(4) . .
N1 Yb1 N4 C2 146.8(4) . .
N7 Yb1 N4 C2 69.5(5) . .
C1 Yb1 N4 C2 152.4(4) . .
C36 Yb1 N4 C2 -77.8(5) . .
N2 Yb1 N4 C5 -2.5(7) . .
N6 Yb1 N4 C5 149.9(7) . .
N5 Yb1 N4 C5 95.9(8) . .
N3 Yb1 N4 C5 -172.6(8) . .
N1 Yb1 N4 C5 -19.7(9) . .
N7 Yb1 N4 C5 -97.0(8) . .
C1 Yb1 N4 C5 -14.1(8) . .
C2 Yb1 N4 C5 -166.5(10) . .
C36 Yb1 N4 C5 115.7(8) . .
N4 Yb1 N5 C36 146.2(4) . .
N2 Yb1 N5 C36 -137.4(4) . .
N6 Yb1 N5 C36 3.3(4) . .
N3 Yb1 N5 C36 88.3(4) . .
N1 Yb1 N5 C36 -79.4(4) . .
N7 Yb1 N5 C36 2.7(8) . .
C1 Yb1 N5 C36 -108.7(4) . .
C2 Yb1 N5 C36 117.1(4) . .
N4 Yb1 N5 C24 -47.1(8) . .
N2 Yb1 N5 C24 29.3(8) . .
N6 Yb1 N5 C24 170.0(8) . .
N3 Yb1 N5 C24 -105.0(7) . .
N1 Yb1 N5 C24 87.2(7) . .
N7 Yb1 N5 C24 169.4(7) . .
C1 Yb1 N5 C24 58.0(8) . .
C2 Yb1 N5 C24 -76.3(7) . .
C36 Yb1 N5 C24 166.7(10) . .
N4 Yb1 N6 C36 -72.7(5) . .
N2 Yb1 N6 C36 65.2(6) . .
N5 Yb1 N6 C36 -3.5(4) . .
N3 Yb1 N6 C36 -103.4(5) . .
N1 Yb1 N6 C36 99.2(5) . .
N7 Yb1 N6 C36 176.3(4) . .
C1 Yb1 N6 C36 89.5(5) . .
C2 Yb1 N6 C36 -94.4(5) . .
N4 Yb1 N7 C44 171(3) . .
N2 Yb1 N7 C44 97(3) . .
N6 Yb1 N7 C44 -45(3) . .
N5 Yb1 N7 C44 -44(3) . .
N3 Yb1 N7 C44 -133(3) . .
N1 Yb1 N7 C44 42(3) . .
C1 Yb1 N7 C44 72(3) . .
C2 Yb1 N7 C44 -162(3) . .
C36 Yb1 N7 C44 -43(3) . .
C3 N2 C1 N1 -175.7(7) . .
Yb1 N2 C1 N1 -14.9(7) . .
C3 N2 C1 C6 1.9(11) . .
Yb1 N2 C1 C6 162.7(6) . .
C3 N2 C1 Yb1 -160.8(8) . .
Si1 N1 C1 N2 -177.8(6) . .
Yb1 N1 C1 N2 13.9(7) . .
Si1 N1 C1 C6 4.6(11) . .
Yb1 N1 C1 C6 -163.6(7) . .
Si1 N1 C1 Yb1 168.2(7) . .
N4 Yb1 C1 N2 24.2(5) . .
N6 Yb1 C1 N2 -144.6(5) . .
N5 Yb1 C1 N2 -83.5(5) . .
N3 Yb1 C1 N2 61.6(6) . .
N1 Yb1 C1 N2 -164.8(7) . .
N7 Yb1 C1 N2 117.2(5) . .
C2 Yb1 C1 N2 39.6(5) . .
C36 Yb1 C1 N2 -113.7(5) . .
N4 Yb1 C1 N1 -171.0(4) . .
N2 Yb1 C1 N1 164.8(7) . .
N6 Yb1 C1 N1 20.2(5) . .
N5 Yb1 C1 N1 81.4(4) . .
N3 Yb1 C1 N1 -133.6(5) . .
N7 Yb1 C1 N1 -77.9(4) . .
C2 Yb1 C1 N1 -155.6(4) . .
C36 Yb1 C1 N1 51.2(5) . .
N4 Yb1 C1 C6 -58(2) . .
N2 Yb1 C1 C6 -83(2) . .
N6 Yb1 C1 C6 133(2) . .
N5 Yb1 C1 C6 -166(2) . .
N3 Yb1 C1 C6 -21(2) . .
N1 Yb1 C1 C6 113(2) . .
N7 Yb1 C1 C6 35(2) . .
C2 Yb1 C1 C6 -43(2) . .
C36 Yb1 C1 C6 164(2) . .
C5 N4 C2 N3 179.8(6) . .
Yb1 N4 C2 N3 10.1(7) . .
C5 N4 C2 C12 -1.3(11) . .
Yb1 N4 C2 C12 -171.0(6) . .
C5 N4 C2 Yb1 169.7(8) . .
Si2 N3 C2 N4 -177.1(5) . .
Yb1 N3 C2 N4 -9.5(6) . .
Si2 N3 C2 C12 4.1(11) . .
Yb1 N3 C2 C12 171.6(6) . .
Si2 N3 C2 Yb1 -167.6(7) . .
N2 Yb1 C2 N4 -15.7(5) . .
N6 Yb1 C2 N4 150.6(4) . .
N5 Yb1 C2 N4 90.0(5) . .
N3 Yb1 C2 N4 169.5(7) . .
N1 Yb1 C2 N4 -56.8(6) . .
N7 Yb1 C2 N4 -110.2(5) . .
C1 Yb1 C2 N4 -33.6(5) . .
C36 Yb1 C2 N4 119.0(4) . .
N4 Yb1 C2 N3 -169.5(7) . .
N2 Yb1 C2 N3 174.8(4) . .
N6 Yb1 C2 N3 -18.9(5) . .
N5 Yb1 C2 N3 -79.5(4) . .
N1 Yb1 C2 N3 133.7(5) . .
N7 Yb1 C2 N3 80.3(4) . .
C1 Yb1 C2 N3 156.9(4) . .
C36 Yb1 C2 N3 -50.5(5) . .
N4 Yb1 C2 C12 69(4) . .
N2 Yb1 C2 C12 53(4) . .
N6 Yb1 C2 C12 -140(4) . .
N5 Yb1 C2 C12 159(4) . .
N3 Yb1 C2 C12 -122(4) . .
N1 Yb1 C2 C12 12(4) . .
N7 Yb1 C2 C12 -41(4) . .
C1 Yb1 C2 C12 35(4) . .
C36 Yb1 C2 C12 -172(4) . .
C1 N2 C3 C4 -178.8(7) . .
Yb1 N2 C3 C4 29.9(10) . .
N2 C3 C4 C5 -66.1(9) . .
C2 N4 C5 C4 169.7(7) . .
Yb1 N4 C5 C4 -26.2(11) . .
C3 C4 C5 N4 63.6(9) . .
N2 C1 C6 C11 -74.7(10) . .
N1 C1 C6 C11 102.7(9) . .
Yb1 C1 C6 C11 -2(2) . .
N2 C1 C6 C7 105.9(9) . .
N1 C1 C6 C7 -76.7(10) . .
Yb1 C1 C6 C7 179.1(17) . .
C11 C6 C7 C8 -1.2(12) . .
C1 C6 C7 C8 178.2(7) . .
C6 C7 C8 C9 0.3(13) . .
C7 C8 C9 C10 0.6(15) . .
C8 C9 C10 C11 -0.6(15) . .
C7 C6 C11 C10 1.1(12) . .
C1 C6 C11 C10 -178.3(7) . .
C9 C10 C11 C6 -0.2(13) . .
N4 C2 C12 C13 -109.1(9) . .
N3 C2 C12 C13 69.7(10) . .
Yb1 C2 C12 C13 -173(3) . .
N4 C2 C12 C17 71.7(9) . .
N3 C2 C12 C17 -109.5(8) . .
Yb1 C2 C12 C17 8(4) . .
C17 C12 C13 C14 -1.5(12) . .
C2 C12 C13 C14 179.4(7) . .
C12 C13 C14 C15 0.7(14) . .
C13 C14 C15 C16 0.4(15) . .
C14 C15 C16 C17 -0.7(16) . .
C15 C16 C17 C12 0.0(14) . .
C13 C12 C17 C16 1.1(12) . .
C2 C12 C17 C16 -179.7(8) . .
C36 N5 C24 C25 -121.0(7) . .
Yb1 N5 C24 C25 74.9(9) . .
C36 N5 C24 C29 62.7(9) . .
Yb1 N5 C24 C29 -101.4(8) . .
C29 C24 C25 C26 -3.9(10) . .
N5 C24 C25 C26 179.7(6) . .
C29 C24 C25 C30 177.7(7) . .
N5 C24 C25 C30 1.3(10) . .
C24 C25 C26 C27 1.9(11) . .
C30 C25 C26 C27 -179.7(7) . .
C25 C26 C27 C28 0.8(13) . .
C26 C27 C28 C29 -1.4(13) . .
C27 C28 C29 C24 -0.6(12) . .
C27 C28 C29 C33 176.5(8) . .
C25 C24 C29 C28 3.3(11) . .
N5 C24 C29 C28 179.6(7) . .
C25 C24 C29 C33 -173.6(7) . .
N5 C24 C29 C33 2.6(11) . .
C26 C25 C30 C32 51.0(10) . .
C24 C25 C30 C32 -130.6(8) . .
C26 C25 C30 C31 -72.9(10) . .
C24 C25 C30 C31 105.4(10) . .
C28 C29 C33 C35 -72.9(9) . .
C24 C29 C33 C35 104.0(8) . .
C28 C29 C33 C34 53.0(9) . .
C24 C29 C33 C34 -130.1(8) . .
Yb1 N6 C36 N5 5.5(6) . .
Yb1 N6 C36 C37 -179.2(6) . .
C24 N5 C36 N6 -175.9(6) . .
Yb1 N5 C36 N6 -5.5(6) . .
C24 N5 C36 C37 8.9(10) . .
Yb1 N5 C36 C37 179.3(6) . .
C24 N5 C36 Yb1 -170.4(7) . .
N4 Yb1 C36 N6 131.6(4) . .
N2 Yb1 C36 N6 -134.7(4) . .
N5 Yb1 C36 N6 174.0(7) . .
N3 Yb1 C36 N6 78.4(5) . .
N1 Yb1 C36 N6 -81.7(5) . .
N7 Yb1 C36 N6 -4.7(6) . .
C1 Yb1 C36 N6 -104.1(5) . .
C2 Yb1 C36 N6 100.4(5) . .
N4 Yb1 C36 N5 -42.5(5) . .
N2 Yb1 C36 N5 51.3(5) . .
N6 Yb1 C36 N5 -174.0(7) . .
N3 Yb1 C36 N5 -95.7(4) . .
N1 Yb1 C36 N5 104.2(4) . .
N7 Yb1 C36 N5 -178.7(4) . .
C1 Yb1 C36 N5 81.9(4) . .
C2 Yb1 C36 N5 -73.6(4) . .
N4 Yb1 C36 C37 165(27) . .
N2 Yb1 C36 C37 -101(27) . .
N6 Yb1 C36 C37 33(27) . .
N5 Yb1 C36 C37 -153(27) . .
N3 Yb1 C36 C37 112(27) . .
N1 Yb1 C36 C37 -48(27) . .
N7 Yb1 C36 C37 29(27) . .
C1 Yb1 C36 C37 -71(27) . .
C2 Yb1 C36 C37 134(27) . .
N6 C36 C37 C42 -126.7(8) . .
N5 C36 C37 C42 48.1(10) . .
Yb1 C36 C37 C42 -160(26) . .
N6 C36 C37 C38 50.6(10) . .
N5 C36 C37 C38 -134.6(7) . .
Yb1 C36 C37 C38 18(27) . .
C43 O1 C38 C39 2.4(11) . .
C43 O1 C38 C37 -178.3(7) . .
C42 C37 C38 O1 -178.7(7) . .
C36 C37 C38 O1 4.0(10) . .
C42 C37 C38 C39 0.6(11) . .
C36 C37 C38 C39 -176.7(7) . .
O1 C38 C39 C40 179.6(8) . .
C37 C38 C39 C40 0.4(12) . .
C38 C39 C40 C41 -0.8(14) . .
C39 C40 C41 C42 0.2(14) . .
C40 C41 C42 C37 0.8(13) . .
C38 C37 C42 C41 -1.2(12) . .
C36 C37 C42 C41 176.1(7) . .
Yb1 N7 C44 C45 -51(11) . .
N7 C44 C45 C46 172(8) . .
N7 C44 C45 C50 -7(9) . .
C50 C45 C46 C47 -0.9(16) . .
C44 C45 C46 C47 179.2(9) . .
C50 C45 C46 O2 -179.3(9) . .
C44 C45 C46 O2 0.8(14) . .
C51 O2 C46 C47 0.3(14) . .
C51 O2 C46 C45 178.8(8) . .
C45 C46 C47 C48 0.2(15) . .
O2 C46 C47 C48 178.5(9) . .
C46 C47 C48 C49 -0.6(15) . .
C47 C48 C49 C50 1.6(15) . .
C48 C49 C50 C45 -2.3(15) . .
C46 C45 C50 C49 2.0(16) . .
C44 C45 C50 C49 -178.1(9) . .
C55 C52 C53 C57 -159(9) 3_577 3_577
C54 C52 C53 C57 -7(14) 3_577 3_577
C56 C52 C53 C57 -160(11) 3_577 3_577
C57 C52 C53 C57 10(11) . 3_577
C58 C52 C53 C57 -169(9) . 3_577
C53 C52 C53 C57 8(9) 3_577 3_577
C52 C52 C53 C57 8(9) 3_577 3_577
C55 C52 C53 C56 1(4) 3_577 3_577
C54 C52 C53 C56 153(7) 3_577 3_577
C57 C52 C53 C56 170(3) . 3_577
C58 C52 C53 C56 -9(4) . 3_577
C53 C52 C53 C56 168(4) 3_577 3_577
C57 C52 C53 C56 160(11) 3_577 3_577
C52 C52 C53 C56 168(4) 3_577 3_577
C55 C52 C53 C54 -172(3) 3_577 .
C54 C52 C53 C54 -19(9) 3_577 .
C56 C52 C53 C54 -172(5) 3_577 .
C57 C52 C53 C54 -2(4) . .
C58 C52 C53 C54 179(2) . .
C53 C52 C53 C54 -4(2) 3_577 .
C57 C52 C53 C54 -12(7) 3_577 .
C52 C52 C53 C54 -4(2) 3_577 .
C55 C52 C53 C52 -167(3) 3_577 3_577
C54 C52 C53 C52 -15(7) 3_577 3_577
C56 C52 C53 C52 -168(4) 3_577 3_577
C57 C52 C53 C52 2(3) . 3_577
C58 C52 C53 C52 -177(3) . 3_577
C53 C52 C53 C52 0.000(2) 3_577 3_577
C57 C52 C53 C52 -8(9) 3_577 3_577
C56 C53 C54 C57 4(19) 3_577 3_577
C52 C53 C54 C57 126(25) . 3_577
C52 C53 C54 C57 119(23) 3_577 3_577
C57 C53 C54 C52 -119(24) 3_577 3_577
C56 C53 C54 C52 -115(25) 3_577 3_577
C52 C53 C54 C52 6(3) . 3_577
C57 C53 C54 C55 -126(23) 3_577 .
C56 C53 C54 C55 -122(25) 3_577 .
C52 C53 C54 C55 0(4) . .
C52 C53 C54 C55 -7(2) 3_577 .
C57 C53 C54 C58 -118(23) 3_577 3_577
C56 C53 C54 C58 -114(25) 3_577 3_577
C52 C53 C54 C58 7(5) . 3_577
C52 C53 C54 C58 1(3) 3_577 3_577
C57 C54 C55 C58 156(8) 3_577 3_577
C52 C54 C55 C58 152(9) 3_577 3_577
C53 C54 C55 C58 161(7) . 3_577
C57 C54 C55 C52 4(4) 3_577 3_577
C53 C54 C55 C52 10(3) . 3_577
C58 C54 C55 C52 -152(9) 3_577 3_577
C57 C54 C55 C56 -5(5) 3_577 .
C52 C54 C55 C56 -8(2) 3_577 .
C53 C54 C55 C56 1(4) . .
C58 C54 C55 C56 -160(10) 3_577 .
C58 C55 C56 C53 -151(9) 3_577 3_577
C52 C55 C56 C53 -1(4) 3_577 3_577
C54 C55 C56 C53 7(5) . 3_577
C58 C55 C56 C52 -150(11) 3_577 3_577
C54 C55 C56 C52 7(2) . 3_577
C58 C55 C56 C57 -157(8) 3_577 .
C52 C55 C56 C57 -7(3) 3_577 .
C54 C55 C56 C57 1(4) . .
C52 C55 C56 C58 150(11) 3_577 3_577
C54 C55 C56 C58 158(11) . 3_577
C55 C52 C57 C53 159(8) 3_577 3_577
C54 C52 C57 C53 163(9) 3_577 3_577
C56 C52 C57 C53 8(11) 3_577 3_577
C53 C52 C57 C53 -9(10) . 3_577
C58 C52 C57 C53 170(7) . 3_577
C57 C52 C57 C53 -7(7) 3_577 3_577
C52 C52 C57 C53 -7(7) 3_577 3_577
C55 C52 C57 C54 -4(4) 3_577 3_577
C56 C52 C57 C54 -155(6) 3_577 3_577
C53 C52 C57 C54 -172(3) . 3_577
C58 C52 C57 C54 7(3) . 3_577
C53 C52 C57 C54 -163(9) 3_577 3_577
C57 C52 C57 C54 -170(3) 3_577 3_577
C52 C52 C57 C54 -170(3) 3_577 3_577
C55 C52 C57 C56 172(3) 3_577 .
C54 C52 C57 C56 176(4) 3_577 .
C56 C52 C57 C56 22(8) 3_577 .
C53 C52 C57 C56 4(4) . .
C58 C52 C57 C56 -177(2) . .
C53 C52 C57 C56 13(7) 3_577 .
C57 C52 C57 C56 6(2) 3_577 .
C52 C52 C57 C56 6(2) 3_577 .
C55 C52 C57 C52 166(4) 3_577 3_577
C54 C52 C57 C52 170(3) 3_577 3_577
C56 C52 C57 C52 15(5) 3_577 3_577
C53 C52 C57 C52 -2(2) . 3_577
C58 C52 C57 C52 177(3) . 3_577
C53 C52 C57 C52 7(7) 3_577 3_577
C57 C52 C57 C52 0.000(2) 3_577 3_577
C52 C56 C57 C53 51(22) 3_577 3_577
C55 C56 C57 C53 56(22) . 3_577
C58 C56 C57 C53 48(22) 3_577 3_577
C53 C56 C57 C54 -7(35) 3_577 3_577
C52 C56 C57 C54 44(41) 3_577 3_577
C55 C56 C57 C54 48(42) . 3_577
C58 C56 C57 C54 41(42) 3_577 3_577
C53 C56 C57 C52 -59(21) 3_577 .
C52 C56 C57 C52 -8(3) 3_577 .
C55 C56 C57 C52 -4(4) . .
C58 C56 C57 C52 -11(4) 3_577 .
C53 C56 C57 C52 -51(22) 3_577 3_577
C55 C56 C57 C52 5(2) . 3_577
C58 C56 C57 C52 -3(2) 3_577 3_577
C54 C52 C58 C55 -110(16) 3_577 3_577
C56 C52 C58 C55 58(15) 3_577 3_577
C57 C52 C58 C55 -115(15) . 3_577
C53 C52 C58 C55 64(16) . 3_577
C53 C52 C58 C55 -111(15) 3_577 3_577
C57 C52 C58 C55 61(16) 3_577 3_577
C52 C52 C58 C55 31(34) 3_577 3_577
C55 C52 C58 C54 110(16) 3_577 3_577
C56 C52 C58 C54 168(2) 3_577 3_577
C57 C52 C58 C54 -5(2) . 3_577
C53 C52 C58 C54 174(3) . 3_577
C53 C52 C58 C54 -1(3) 3_577 3_577
C57 C52 C58 C54 171(3) 3_577 3_577
C52 C52 C58 C54 141(26) 3_577 3_577
C55 C52 C58 C56 -58(15) 3_577 3_577
C54 C52 C58 C56 -168(2) 3_577 3_577
C57 C52 C58 C56 -173(3) . 3_577
C53 C52 C58 C56 6(2) . 3_577
C53 C52 C58 C56 -169(4) 3_577 3_577
C57 C52 C58 C56 3(2) 3_577 3_577
C52 C52 C58 C56 -27(25) 3_577 3_577
C61 C59 C60 C63 -170(8) 3_776 3_776
C62 C59 C60 C63 9(7) 3_776 3_776
C64 C59 C60 C63 -178(6) . 3_776
C65 C59 C60 C63 -1(9) . 3_776
C60 C59 C60 C63 -175(8) 3_776 3_776
C61 C59 C60 C64 -5(17) 3_776 3_776
C62 C59 C60 C64 174(13) 3_776 3_776
C64 C59 C60 C64 -13(15) . 3_776
C65 C59 C60 C64 164(11) . 3_776
C63 C59 C60 C64 165(18) 3_776 3_776
C60 C59 C60 C64 -10(12) 3_776 3_776
C61 C59 C60 C62 -179(10) 3_776 3_776
C64 C59 C60 C62 173(6) . 3_776
C65 C59 C60 C62 -10(3) . 3_776
C63 C59 C60 C62 -9(7) 3_776 3_776
C60 C59 C60 C62 176(5) 3_776 3_776
C61 C59 C60 C61 9(10) 3_776 .
C62 C59 C60 C61 -173(4) 3_776 .
C64 C59 C60 C61 0(7) . .
C65 C59 C60 C61 177(3) . .
C63 C59 C60 C61 178(10) 3_776 .
C60 C59 C60 C61 3(4) 3_776 .
C62 C59 C60 C61 179(10) 3_776 3_776
C64 C59 C60 C61 -9(5) . 3_776
C65 C59 C60 C61 168(10) . 3_776
C63 C59 C60 C61 170(8) 3_776 3_776
C60 C59 C60 C61 -6(7) 3_776 3_776
C61 C59 C60 C60 6(7) 3_776 3_776
C62 C59 C60 C60 -176(5) 3_776 3_776
C64 C59 C60 C60 -3(4) . 3_776
C65 C59 C60 C60 174(4) . 3_776
C63 C59 C60 C60 175(8) 3_776 3_776
C61 C59 C60 C59 6(7) 3_776 3_776
C62 C59 C60 C59 -176(5) 3_776 3_776
C64 C59 C60 C59 -3(3) . 3_776
C65 C59 C60 C59 174(4) . 3_776
C63 C59 C60 C59 175(8) 3_776 3_776
C60 C59 C60 C59 0.000(2) 3_776 3_776
C63 C60 C61 C59 158(17) 3_776 3_776
C64 C60 C61 C59 153(20) 3_776 3_776
C62 C60 C61 C59 -32(25) 3_776 3_776
C59 C60 C61 C59 -20(22) . 3_776
C61 C60 C61 C59 -16(18) 3_776 3_776
C60 C60 C61 C59 -16(18) 3_776 3_776
C63 C60 C61 C64 5(7) 3_776 3_776
C62 C60 C61 C64 175(11) 3_776 3_776
C59 C60 C61 C64 -173(5) . 3_776
C61 C60 C61 C64 -169(5) 3_776 3_776
C60 C60 C61 C64 -169(5) 3_776 3_776
C59 C60 C61 C64 -153(20) 3_776 3_776
C63 C60 C61 C62 167(6) 3_776 .
C64 C60 C61 C62 162(7) 3_776 .
C62 C60 C61 C62 -24(14) 3_776 .
C59 C60 C61 C62 -11(8) . .
C61 C60 C61 C62 -8(4) 3_776 .
C60 C60 C61 C62 -8(4) 3_776 .
C59 C60 C61 C62 9(15) 3_776 .
C63 C60 C61 C60 174(8) 3_776 3_776
C64 C60 C61 C60 169(5) 3_776 3_776
C62 C60 C61 C60 -16(9) 3_776 3_776
C59 C60 C61 C60 -4(5) . 3_776
C61 C60 C61 C60 0.000(5) 3_776 3_776
C59 C60 C61 C60 16(18) 3_776 3_776
C64 C60 C61 C63 -5(7) 3_776 3_776
C62 C60 C61 C63 170(17) 3_776 3_776
C59 C60 C61 C63 -178(11) . 3_776
C61 C60 C61 C63 -174(8) 3_776 3_776
C60 C60 C61 C63 -174(8) 3_776 3_776
C59 C60 C61 C63 -158(17) 3_776 3_776
C64 C61 C62 C59 -32(16) 3_776 3_776
C60 C61 C62 C59 -168(23) . 3_776
C60 C61 C62 C59 -177(21) 3_776 3_776
C63 C61 C62 C59 -156(23) 3_776 3_776
C59 C61 C62 C65 -13(19) 3_776 3_776
C64 C61 C62 C65 -45(11) 3_776 3_776
C60 C61 C62 C65 179(5) . 3_776
C60 C61 C62 C65 170(3) 3_776 3_776
C63 C61 C62 C65 -169(6) 3_776 3_776
C59 C61 C62 C60 177(21) 3_776 3_776
C64 C61 C62 C60 145(12) 3_776 3_776
C60 C61 C62 C60 9(6) . 3_776
C63 C61 C62 C60 21(6) 3_776 3_776
C59 C61 C62 C63 -177(20) 3_776 .
C64 C61 C62 C63 151(11) 3_776 .
C60 C61 C62 C63 15(5) . .
C60 C61 C62 C63 6(3) 3_776 .
C63 C61 C62 C63 27(7) 3_776 .
C59 C62 C63 C60 -9(7) 3_776 3_776
C65 C62 C63 C60 -151(6) 3_776 3_776
C61 C62 C63 C60 -8(5) . 3_776
C59 C62 C63 C64 -10(7) 3_776 .
C65 C62 C63 C64 -152(5) 3_776 .
C60 C62 C63 C64 -1(3) 3_776 .
C61 C62 C63 C64 -9(4) . .
C65 C62 C63 C59 -142(10) 3_776 3_776
C60 C62 C63 C59 9(7) 3_776 3_776
C61 C62 C63 C59 1(5) . 3_776
C59 C62 C63 C61 -11(5) 3_776 3_776
C65 C62 C63 C61 -154(6) 3_776 3_776
C60 C62 C63 C61 -2(4) 3_776 3_776
C61 C62 C63 C61 -11(3) . 3_776
C62 C59 C64 C61 54(20) 3_776 3_776
C60 C59 C64 C61 22(12) . 3_776
C65 C59 C64 C61 -154(17) . 3_776
C63 C59 C64 C61 21(12) 3_776 3_776
C60 C59 C64 C61 18(14) 3_776 3_776
C61 C59 C64 C60 -18(14) 3_776 3_776
C62 C59 C64 C60 36(26) 3_776 3_776
C60 C59 C64 C60 4(5) . 3_776
C65 C59 C64 C60 -172(5) . 3_776
C63 C59 C64 C60 3(5) 3_776 3_776
C61 C59 C64 C63 -18(15) 3_776 .
C62 C59 C64 C63 36(27) 3_776 .
C60 C59 C64 C63 4(5) . .
C65 C59 C64 C63 -173(4) . .
C63 C59 C64 C63 3(7) 3_776 .
C60 C59 C64 C63 -1(4) 3_776 .
C60 C63 C64 C61 -5(7) 3_776 3_776
C62 C63 C64 C61 -4(7) . 3_776
C59 C63 C64 C61 -8(5) 3_776 3_776
C62 C63 C64 C60 1(4) . 3_776
C59 C63 C64 C60 -3(4) 3_776 3_776
C61 C63 C64 C60 5(7) 3_776 3_776
C60 C63 C64 C59 1(6) 3_776 .
C62 C63 C64 C59 2(6) . .
C59 C63 C64 C59 -2(5) 3_776 .
C61 C63 C64 C59 6(5) 3_776 .
C61 C59 C65 C62 165(21) 3_776 3_776
C60 C59 C65 C62 11(3) . 3_776
C64 C59 C65 C62 -173(8) . 3_776
C63 C59 C65 C62 11(3) 3_776 3_776
C60 C59 C65 C62 157(22) 3_776 3_776
